data_7026662
loop_
_publ_author_name
'Singh, Vikram'
'Chauhan, Ratna'
'Kumar, Abhinav'
'Bahadur, Lal'
'Singh, Nanhai'

_publ_section_title
;
 Efficient phenylmercury(II) methylferrocenyldithiocarbamate
 functionalized dye-sensitized solar cells.
;
_journal_issue 41
_journal_name_full 'Dalton transactions (Cambridge, England : 2003)'
_journal_page_first 9779
_journal_page_last 9788
_journal_paper_doi 10.1039/c0dt00575d
_journal_volume 39
_journal_year 2010
_chemical_formula_sum 'C24 H22 Fe Hg N2 S2'
_chemical_formula_weight 659.00
_chemical_name_systematic
;
?
;
_space_group_IT_number 61
_symmetry_cell_setting orthorhombic
_symmetry_space_group_name_Hall '-P 2ac 2ab'
_symmetry_space_group_name_H-M 'P b c a'
_atom_sites_solution_hydrogens geom
_atom_sites_solution_primary direct
_atom_sites_solution_secondary difmap
_audit_creation_method SHELXL-97
_cell_angle_alpha 90.000(5)
_cell_angle_beta 90.000(5)
_cell_angle_gamma 90.000(5)
_cell_formula_units_Z 8
_cell_length_a 13.168(5)
_cell_length_b 9.877(5)
_cell_length_c 33.294(5)
_cell_measurement_reflns_used 7893
_cell_measurement_temperature 293(2)
_cell_measurement_theta_max 28.9051
_cell_measurement_theta_min 2.0565
_cell_volume 4330(3)
_computing_structure_refinement 'SHELXL-97 (Sheldrick, 1997)'
_diffrn_ambient_temperature 293(2)
_diffrn_measured_fraction_theta_full 0.996
_diffrn_measured_fraction_theta_max 0.880
_diffrn_measurement_device_type 'Xcalibur, Eos'
_diffrn_measurement_method '\w scans'
_diffrn_radiation_monochromator graphite
_diffrn_radiation_source 'fine-focus sealed tube'
_diffrn_radiation_type MoK\a
_diffrn_radiation_wavelength 0.71073
_diffrn_reflns_av_R_equivalents 0.0616
_diffrn_reflns_av_sigmaI/netI 0.0580
_diffrn_reflns_limit_h_max 8
_diffrn_reflns_limit_h_min -16
_diffrn_reflns_limit_k_max 12
_diffrn_reflns_limit_k_min -12
_diffrn_reflns_limit_l_max 44
_diffrn_reflns_limit_l_min -18
_diffrn_reflns_number 15740
_diffrn_reflns_theta_full 25.00
_diffrn_reflns_theta_max 28.97
_diffrn_reflns_theta_min 2.65
_exptl_absorpt_coefficient_mu 7.959
_exptl_absorpt_correction_T_max 1.00000
_exptl_absorpt_correction_T_min 0.78231
_exptl_absorpt_correction_type multi-scan
_exptl_crystal_colour yellow
_exptl_crystal_density_diffrn 2.022
_exptl_crystal_density_method 'not measured'
_exptl_crystal_description needle
_exptl_crystal_F_000 2544
_exptl_crystal_size_max 0.42
_exptl_crystal_size_mid 0.40
_exptl_crystal_size_min 0.37
_refine_diff_density_max 3.480
_refine_diff_density_min -3.032
_refine_diff_density_rms 0.293
_refine_ls_extinction_method none
_refine_ls_goodness_of_fit_ref 1.134
_refine_ls_hydrogen_treatment constr
_refine_ls_matrix_type full
_refine_ls_number_parameters 271
_refine_ls_number_reflns 5058
_refine_ls_number_restraints 12
_refine_ls_restrained_S_all 1.134
_refine_ls_R_factor_all 0.1135
_refine_ls_R_factor_gt 0.0766
_refine_ls_shift/su_max 0.002
_refine_ls_shift/su_mean 0.000
_refine_ls_structure_factor_coef Fsqd
_refine_ls_weighting_details 'calc w=1/[\s^2^(Fo^2^)+(0.0839P)^2^+110.5256P] where P=(Fo^2^+2Fc^2^)/3'
_refine_ls_weighting_scheme calc
_refine_ls_wR_factor_gt 0.1902
_refine_ls_wR_factor_ref 0.2061
_reflns_number_gt 3596
_reflns_number_total 5058
_reflns_threshold_expression >2sigma(I)
_cod_data_source_file c0dt00575d.txt
_cod_data_source_block 1
_cod_database_code 7026662

loop_
_symmetry_equiv_pos_as_xyz
'x, y, z'
'-x+1/2, -y, z+1/2'
'x+1/2, -y+1/2, -z'
'-x, y+1/2, -z+1/2'
'-x, -y, -z'
'x-1/2, y, -z-1/2'
'-x-1/2, y-1/2, z'
'x, -y-1/2, z-1/2'

loop_
_atom_site_label
_atom_site_type_symbol
_atom_site_fract_x
_atom_site_fract_y
_atom_site_fract_z
_atom_site_U_iso_or_equiv
_atom_site_adp_type
_atom_site_occupancy
_atom_site_symmetry_multiplicity
_atom_site_calc_flag
_atom_site_refinement_flags
_atom_site_disorder_assembly
_atom_site_disorder_group
C19 C 0.6179(9) 0.1822(12) 0.5353(3) 0.018(2) Uani 1 1 d U A 1
C21 C 0.6871(11) 0.0004(13) 0.5745(4) 0.028(3) Uani 1 1 d . A 1
H21 H 0.7418 -0.0392 0.5877 0.033 Uiso 1 1 calc R A 1
C22 C 0.5928(12) -0.0596(14) 0.5761(4) 0.035(3) Uani 1 1 d . A 1
H22 H 0.5843 -0.1415 0.5895 0.042 Uiso 1 1 calc R A 1
C20 C 0.7007(10) 0.1214(14) 0.5530(4) 0.028(3) Uani 1 1 d . A 1
H20 H 0.7649 0.1600 0.5508 0.034 Uiso 1 1 calc R A 1
C24 C 0.5228(10) 0.1207(13) 0.5364(4) 0.027(3) Uani 1 1 d . A 1
H24 H 0.4679 0.1591 0.5229 0.033 Uiso 1 1 calc R A 1
C23 C 0.5111(11) 0.0016(14) 0.5578(4) 0.035(3) Uani 1 1 d . A 1
H23 H 0.4471 -0.0376 0.5599 0.042 Uiso 1 1 calc R A 1
C1 C 0.5857(8) 0.5551(11) 0.4313(3) 0.013(2) Uani 1 1 d U A 1
Hg1 Hg 0.63938(4) 0.35710(5) 0.500772(14) 0.02376(18) Uani 1 1 d . A 1
Fe1 Fe 0.37819(11) 0.66149(16) 0.29922(5) 0.0135(3) Uani 1 1 d . A 1
S1 S 0.6980(2) 0.5408(3) 0.45960(9) 0.0199(6) Uani 1 1 d . A 1
S2 S 0.4867(2) 0.4488(3) 0.44155(9) 0.0185(6) Uani 1 1 d . A 1
N1 N 0.5836(7) 0.6506(9) 0.4036(2) 0.0141(19) Uani 1 1 d . A 1
C9 C 0.4858(8) 0.6172(11) 0.3399(4) 0.015(2) Uani 1 1 d . A 1
C3 C 0.7552(9) 0.6703(11) 0.3708(3) 0.015(2) Uani 1 1 d . A 1
C7 C 0.7388(8) 0.5585(12) 0.3462(3) 0.017(2) Uani 1 1 d . A 1
H7 H 0.6754 0.5171 0.3452 0.021 Uiso 1 1 calc R A 1
C12 C 0.4429(9) 0.4754(13) 0.2881(4) 0.028(3) Uani 1 1 d . A 1
H12 H 0.4156 0.4034 0.2737 0.034 Uiso 1 1 calc R A 1
N2 N 0.9134(8) 0.5609(12) 0.3236(3) 0.027(2) Uani 1 1 d . A 1
C10 C 0.5309(8) 0.6693(13) 0.3042(4) 0.020(2) Uani 1 1 d . A 1
H10 H 0.5716 0.7460 0.3024 0.024 Uiso 1 1 calc R A 1
C2 C 0.6720(8) 0.7360(11) 0.3951(3) 0.015(2) Uani 1 1 d . A 1
H2A H 0.7006 0.7658 0.4205 0.018 Uiso 1 1 calc R A 1
H2B H 0.6490 0.8160 0.3809 0.018 Uiso 1 1 calc R A 1
C5 C 0.9261(9) 0.6697(14) 0.3476(4) 0.030(3) Uani 1 1 d . A 1
H5 H 0.9902 0.7092 0.3482 0.036 Uiso 1 1 calc R A 1
C8 C 0.4901(8) 0.6801(12) 0.3810(3) 0.018(2) Uani 1 1 d . A 1
H8A H 0.4834 0.7774 0.3783 0.021 Uiso 1 1 calc R A 1
H8B H 0.4324 0.6481 0.3965 0.021 Uiso 1 1 calc R A 1
C18 C 0.2274(8) 0.6899(13) 0.3115(4) 0.022(3) Uani 1 1 d . A 1
H18 H 0.1860 0.6339 0.3269 0.027 Uiso 1 1 calc R A 1
C13 C 0.4328(8) 0.4976(11) 0.3303(4) 0.019(2) Uani 1 1 d . A 1
H13 H 0.3975 0.4430 0.3483 0.023 Uiso 1 1 calc R A 1
C17 C 0.2441(10) 0.6799(14) 0.2688(4) 0.030(3) Uani 1 1 d . A 1
H17 H 0.2161 0.6159 0.2516 0.036 Uiso 1 1 calc R A 1
C6 C 0.8190(9) 0.5098(14) 0.3230(4) 0.023(3) Uani 1 1 d . A 1
H6 H 0.8063 0.4370 0.3060 0.028 Uiso 1 1 calc R A 1
C4 C 0.8531(8) 0.7260(13) 0.3709(4) 0.021(3) Uani 1 1 d . A 1
H4 H 0.8678 0.8008 0.3869 0.025 Uiso 1 1 calc R A 1
C15 C 0.3380(10) 0.8571(12) 0.2928(5) 0.030(3) Uani 1 1 d . A 1
H15 H 0.3829 0.9297 0.2939 0.035 Uiso 1 1 calc R A 1
C14 C 0.2855(9) 0.8004(12) 0.3257(4) 0.024(3) Uani 1 1 d . A 1
H14 H 0.2885 0.8305 0.3521 0.029 Uiso 1 1 calc R A 1
C16 C 0.3106(10) 0.7848(13) 0.2581(4) 0.030(3) Uani 1 1 d . A 1
H16 H 0.3331 0.8036 0.2322 0.036 Uiso 1 1 calc R A 1
C11 C 0.5026(8) 0.5836(13) 0.2720(4) 0.025(3) Uani 1 1 d . A 1
H11 H 0.5199 0.5956 0.2452 0.030 Uiso 1 1 calc R A 1

loop_
_atom_site_aniso_label
_atom_site_aniso_U_11
_atom_site_aniso_U_22
_atom_site_aniso_U_33
_atom_site_aniso_U_23
_atom_site_aniso_U_13
_atom_site_aniso_U_12
C19 0.027(4) 0.017(4) 0.009(4) 0.003(3) 0.003(3) 0.003(3)
C21 0.045(8) 0.022(7) 0.016(6) 0.008(5) 0.009(6) 0.013(6)
C22 0.063(10) 0.018(6) 0.025(7) -0.002(6) 0.006(7) -0.001(7)
C20 0.026(6) 0.037(8) 0.021(6) -0.014(6) 0.014(5) 0.004(6)
C24 0.025(6) 0.033(8) 0.024(7) -0.012(6) 0.001(5) 0.004(5)
C23 0.045(8) 0.036(8) 0.023(7) -0.001(7) 0.004(6) -0.013(7)
C1 0.017(4) 0.016(4) 0.006(4) -0.001(3) 0.000(3) 0.003(3)
Hg1 0.0309(3) 0.0243(3) 0.0161(3) 0.0042(2) 0.00278(19) 0.00363(19)
Fe1 0.0128(7) 0.0112(7) 0.0167(8) -0.0009(7) -0.0007(6) 0.0006(6)
S1 0.0178(13) 0.0297(16) 0.0122(13) 0.0046(12) -0.0043(11) -0.0034(12)
S2 0.0154(13) 0.0220(14) 0.0180(14) -0.0004(13) 0.0025(11) -0.0037(11)
N1 0.020(4) 0.019(5) 0.003(4) -0.001(4) -0.001(3) 0.004(4)
C9 0.007(5) 0.013(5) 0.024(6) 0.005(5) -0.001(4) 0.000(4)
C3 0.020(5) 0.010(5) 0.013(5) 0.003(4) 0.002(5) -0.001(4)
C7 0.015(5) 0.019(6) 0.018(5) 0.001(5) -0.001(5) -0.004(4)
C12 0.023(6) 0.027(7) 0.035(8) -0.015(6) -0.008(6) 0.010(5)
N2 0.025(5) 0.038(7) 0.019(5) 0.013(5) 0.001(4) 0.009(5)
C10 0.009(5) 0.031(7) 0.021(6) 0.002(5) 0.001(4) -0.002(4)
C2 0.022(5) 0.014(5) 0.010(5) -0.001(4) 0.003(4) 0.000(4)
C5 0.016(6) 0.031(7) 0.043(8) 0.018(7) 0.004(6) 0.001(5)
C8 0.017(5) 0.019(6) 0.018(6) 0.001(5) -0.003(5) 0.005(4)
C18 0.009(5) 0.029(7) 0.029(7) 0.002(6) 0.005(5) 0.005(4)
C13 0.017(5) 0.010(5) 0.030(7) 0.000(5) -0.005(5) 0.007(4)
C17 0.018(6) 0.031(7) 0.041(8) -0.006(6) -0.005(6) 0.016(5)
C6 0.024(6) 0.031(7) 0.015(6) 0.003(5) 0.001(5) 0.007(5)
C4 0.016(5) 0.023(6) 0.023(6) 0.001(5) -0.005(5) -0.006(5)
C15 0.031(7) 0.012(6) 0.046(9) -0.002(6) -0.001(6) -0.003(5)
C14 0.025(6) 0.020(6) 0.027(7) -0.004(5) -0.001(5) 0.008(5)
C16 0.031(7) 0.029(7) 0.029(7) 0.014(6) -0.001(6) 0.012(6)
C11 0.011(5) 0.038(8) 0.024(7) -0.004(6) -0.001(5) 0.008(5)

loop_
_atom_type_symbol
_atom_type_description
_atom_type_scat_dispersion_real
_atom_type_scat_dispersion_imag
_atom_type_scat_source
C C 0.0033 0.0016 'International Tables Vol C Tables 4.2.6.8 and 6.1.1.4'
H H 0.0000 0.0000 'International Tables Vol C Tables 4.2.6.8 and 6.1.1.4'
N N 0.0061 0.0033 'International Tables Vol C Tables 4.2.6.8 and 6.1.1.4'
Fe Fe 0.3463 0.8444 'International Tables Vol C Tables 4.2.6.8 and 6.1.1.4'
Hg Hg -2.3894 9.2266 'International Tables Vol C Tables 4.2.6.8 and 6.1.1.4'
S S 0.1246 0.1234 'International Tables Vol C Tables 4.2.6.8 and 6.1.1.4'

loop_
_geom_angle_atom_site_label_1
_geom_angle_atom_site_label_2
_geom_angle_atom_site_label_3
_geom_angle
C20 C19 C24 120.7(12)
C20 C19 Hg1 119.2(9)
C24 C19 Hg1 119.7(9)
C22 C21 C20 120.0(13)
C22 C21 H21 120.0
C20 C21 H21 120.0
C23 C22 C21 120.0(13)
C23 C22 H22 120.0
C21 C22 H22 120.0
C19 C20 C21 119.3(12)
C19 C20 H20 120.4
C21 C20 H20 120.4
C23 C24 C19 118.9(13)
C23 C24 H24 120.5
C19 C24 H24 120.5
C22 C23 C24 121.0(13)
C22 C23 H23 119.5
C24 C23 H23 119.5
N1 C1 S2 124.2(8)
N1 C1 S1 116.7(8)
S2 C1 S1 119.1(6)
C19 Hg1 S1 168.5(3)
C19 Hg1 S2 121.8(3)
S1 Hg1 S2 66.84(9)
C9 Fe1 C15 117.8(5)
C9 Fe1 C10 41.4(4)
C15 Fe1 C10 103.5(5)
C9 Fe1 C11 69.3(5)
C15 Fe1 C11 122.0(6)
C10 Fe1 C11 41.0(5)
C9 Fe1 C16 153.1(5)
C15 Fe1 C16 40.6(6)
C10 Fe1 C16 117.9(5)
C11 Fe1 C16 106.3(5)
C9 Fe1 C14 106.2(5)
C15 Fe1 C14 40.7(5)
C10 Fe1 C14 122.4(5)
C11 Fe1 C14 159.2(5)
C16 Fe1 C14 68.0(5)
C9 Fe1 C17 164.4(5)
C15 Fe1 C17 68.6(5)
C10 Fe1 C17 153.9(5)
C11 Fe1 C17 120.8(5)
C16 Fe1 C17 40.2(6)
C14 Fe1 C17 68.7(5)
C9 Fe1 C18 125.5(5)
C15 Fe1 C18 68.6(5)
C10 Fe1 C18 160.8(5)
C11 Fe1 C18 158.0(5)
C16 Fe1 C18 68.2(5)
C14 Fe1 C18 40.5(5)
C17 Fe1 C18 41.3(5)
C9 Fe1 C13 40.6(4)
C15 Fe1 C13 154.4(6)
C10 Fe1 C13 68.9(5)
C11 Fe1 C13 69.0(5)
C16 Fe1 C13 164.6(5)
C14 Fe1 C13 121.5(5)
C17 Fe1 C13 128.6(5)
C18 Fe1 C13 110.3(5)
C9 Fe1 C12 68.6(5)
C15 Fe1 C12 161.0(6)
C10 Fe1 C12 68.7(5)
C11 Fe1 C12 41.0(5)
C16 Fe1 C12 126.5(6)
C14 Fe1 C12 157.9(6)
C17 Fe1 C12 110.4(5)
C18 Fe1 C12 124.0(5)
C13 Fe1 C12 40.7(5)
C1 S1 Hg1 95.5(4)
C1 S2 Hg1 78.6(4)
C1 N1 C2 122.0(9)
C1 N1 C8 121.1(10)
C2 N1 C8 116.9(9)
C13 C9 C10 108.8(11)
C13 C9 C8 124.7(11)
C10 C9 C8 126.5(10)
C13 C9 Fe1 71.4(6)
C10 C9 Fe1 69.7(6)
C8 C9 Fe1 123.3(7)
C7 C3 C4 117.1(11)
C7 C3 C2 123.0(10)
C4 C3 C2 119.8(10)
C3 C7 C6 118.8(11)
C3 C7 H7 120.6
C6 C7 H7 120.6
C13 C12 C11 107.7(11)
C13 C12 Fe1 69.4(6)
C11 C12 Fe1 68.1(7)
C13 C12 H12 126.1
C11 C12 H12 126.1
Fe1 C12 H12 127.9
C6 N2 C5 115.0(11)
C11 C10 C9 107.8(11)
C11 C10 Fe1 69.7(6)
C9 C10 Fe1 68.9(6)
C11 C10 H10 126.1
C9 C10 H10 126.1
Fe1 C10 H10 126.9
N1 C2 C3 115.6(9)
N1 C2 H2A 108.4
C3 C2 H2A 108.4
N1 C2 H2B 108.4
C3 C2 H2B 108.4
H2A C2 H2B 107.4
N2 C5 C4 125.3(12)
N2 C5 H5 117.4
C4 C5 H5 117.4
N1 C8 C9 114.5(9)
N1 C8 H8A 108.6
C9 C8 H8A 108.6
N1 C8 H8B 108.6
C9 C8 H8B 108.6
H8A C8 H8B 107.6
C14 C18 C17 107.5(11)
C14 C18 Fe1 69.4(6)
C17 C18 Fe1 69.2(7)
C14 C18 H18 126.3
C17 C18 H18 126.3
Fe1 C18 H18 126.7
C9 C13 C12 107.8(11)
C9 C13 Fe1 68.1(6)
C12 C13 Fe1 70.0(7)
C9 C13 H13 126.1
C12 C13 H13 126.1
Fe1 C13 H13 127.4
C16 C17 C18 107.1(12)
C16 C17 Fe1 69.6(7)
C18 C17 Fe1 69.5(7)
C16 C17 H17 126.4
C18 C17 H17 126.4
Fe1 C17 H17 126.0
N2 C6 C7 124.4(12)
N2 C6 H6 117.8
C7 C6 H6 117.8
C5 C4 C3 119.4(12)
C5 C4 H4 120.3
C3 C4 H4 120.3
C16 C15 C14 108.1(11)
C16 C15 Fe1 70.6(7)
C14 C15 Fe1 70.5(7)
C16 C15 H15 125.9
C14 C15 H15 125.9
Fe1 C15 H15 124.6
C15 C14 C18 108.2(12)
C15 C14 Fe1 68.8(7)
C18 C14 Fe1 70.1(7)
C15 C14 H14 125.9
C18 C14 H14 125.9
Fe1 C14 H14 126.8
C17 C16 C15 109.1(12)
C17 C16 Fe1 70.2(7)
C15 C16 Fe1 68.9(7)
C17 C16 H16 125.5
C15 C16 H16 125.5
Fe1 C16 H16 127.1
C10 C11 C12 107.9(11)
C10 C11 Fe1 69.3(6)
C12 C11 Fe1 70.8(7)
C10 C11 H11 126.0
C12 C11 H11 126.0
Fe1 C11 H11 125.4

loop_
_geom_bond_atom_site_label_1
_geom_bond_atom_site_label_2
_geom_bond_distance
C19 C20 1.379(18)
C19 C24 1.392(17)
C19 Hg1 2.094(11)
C21 C22 1.38(2)
C21 C20 1.404(18)
C21 H21 0.9300
C22 C23 1.38(2)
C22 H22 0.9300
C20 H20 0.9300
C24 C23 1.385(19)
C24 H24 0.9300
C23 H23 0.9300
C1 N1 1.319(14)
C1 S2 1.709(11)
C1 S1 1.759(11)
Hg1 S1 2.402(3)
Hg1 S2 2.958(3)
Fe1 C9 2.008(11)
Fe1 C15 2.014(13)
Fe1 C10 2.019(11)
Fe1 C11 2.024(12)
Fe1 C16 2.036(12)
Fe1 C14 2.037(12)
Fe1 C17 2.043(13)
Fe1 C18 2.047(11)
Fe1 C13 2.052(11)
Fe1 C12 2.060(12)
N1 C2 1.465(14)
N1 C8 1.473(14)
C9 C13 1.408(15)
C9 C10 1.423(16)
C9 C8 1.505(16)
C3 C7 1.393(16)
C3 C4 1.401(15)
C3 C2 1.509(15)
C7 C6 1.394(16)
C7 H7 0.9300
C12 C13 1.428(18)
C12 C11 1.431(19)
C12 H12 0.9300
N2 C6 1.341(17)
N2 C5 1.351(18)
C10 C11 1.416(17)
C10 H10 0.9300
C2 H2A 0.9700
C2 H2B 0.9700
C5 C4 1.355(18)
C5 H5 0.9300
C8 H8A 0.9700
C8 H8B 0.9700
C18 C14 1.414(17)
C18 C17 1.442(18)
C18 H18 0.9300
C13 H13 0.9300
C17 C16 1.40(2)
C17 H17 0.9300
C6 H6 0.9300
C4 H4 0.9300
C15 C16 1.40(2)
C15 C14 1.410(19)
C15 H15 0.9300
C14 H14 0.9300
C16 H16 0.9300
C11 H11 0.9300

loop_
_geom_torsion_atom_site_label_1
_geom_torsion_atom_site_label_2
_geom_torsion_atom_site_label_3
_geom_torsion_atom_site_label_4
_geom_torsion
C20 C21 C22 C23 -2(2)
C24 C19 C20 C21 -4.0(18)
Hg1 C19 C20 C21 -176.9(9)
C22 C21 C20 C19 3.1(18)
C20 C19 C24 C23 4.1(18)
Hg1 C19 C24 C23 177.0(10)
C21 C22 C23 C24 3(2)
C19 C24 C23 C22 -3(2)
C20 C19 Hg1 S1 24(2)
C24 C19 Hg1 S1 -148.7(12)
C20 C19 Hg1 S2 160.7(8)
C24 C19 Hg1 S2 -12.3(11)
N1 C1 S1 Hg1 179.2(8)
S2 C1 S1 Hg1 0.4(6)
C19 Hg1 S1 C1 140.2(17)
S2 Hg1 S1 C1 -0.2(4)
N1 C1 S2 Hg1 -179.1(10)
S1 C1 S2 Hg1 -0.3(5)
C19 Hg1 S2 C1 -171.2(5)
S1 Hg1 S2 C1 0.2(4)
S2 C1 N1 C2 -177.9(8)
S1 C1 N1 C2 3.3(13)
S2 C1 N1 C8 4.9(14)
S1 C1 N1 C8 -173.9(8)
C15 Fe1 C9 C13 162.3(7)
C10 Fe1 C9 C13 -119.1(10)
C11 Fe1 C9 C13 -81.5(8)
C16 Fe1 C9 C13 -166.9(11)
C14 Fe1 C9 C13 119.9(7)
C17 Fe1 C9 C13 52(2)
C18 Fe1 C9 C13 79.9(8)
C12 Fe1 C9 C13 -37.4(7)
C15 Fe1 C9 C10 -78.6(8)
C11 Fe1 C9 C10 37.6(7)
C16 Fe1 C9 C10 -47.8(14)
C14 Fe1 C9 C10 -120.9(7)
C17 Fe1 C9 C10 170.7(17)
C18 Fe1 C9 C10 -161.0(7)
C13 Fe1 C9 C10 119.1(10)
C12 Fe1 C9 C10 81.7(8)
C15 Fe1 C9 C8 42.4(11)
C10 Fe1 C9 C8 121.0(12)
C11 Fe1 C9 C8 158.6(10)
C16 Fe1 C9 C8 73.3(15)
C14 Fe1 C9 C8 0.1(10)
C17 Fe1 C9 C8 -68(2)
C18 Fe1 C9 C8 -40.0(11)
C13 Fe1 C9 C8 -119.8(12)
C12 Fe1 C9 C8 -157.3(11)
C4 C3 C7 C6 -0.6(16)
C2 C3 C7 C6 176.2(10)
C9 Fe1 C12 C13 37.3(7)
C15 Fe1 C12 C13 150.7(15)
C10 Fe1 C12 C13 81.9(8)
C11 Fe1 C12 C13 120.1(10)
C16 Fe1 C12 C13 -168.4(7)
C14 Fe1 C12 C13 -42.7(17)
C17 Fe1 C12 C13 -126.0(8)
C18 Fe1 C12 C13 -81.8(8)
C9 Fe1 C12 C11 -82.7(7)
C15 Fe1 C12 C11 30.6(19)
C10 Fe1 C12 C11 -38.2(7)
C16 Fe1 C12 C11 71.5(9)
C14 Fe1 C12 C11 -162.8(12)
C17 Fe1 C12 C11 113.9(8)
C18 Fe1 C12 C11 158.1(7)
C13 Fe1 C12 C11 -120.1(10)
C13 C9 C10 C11 1.9(12)
C8 C9 C10 C11 -176.1(10)
Fe1 C9 C10 C11 -59.0(8)
C13 C9 C10 Fe1 61.0(7)
C8 C9 C10 Fe1 -117.1(11)
C9 Fe1 C10 C11 119.5(11)
C15 Fe1 C10 C11 -123.7(8)
C16 Fe1 C10 C11 -82.8(9)
C14 Fe1 C10 C11 -163.3(8)
C17 Fe1 C10 C11 -54.9(15)
C18 Fe1 C10 C11 173.2(14)
C13 Fe1 C10 C11 81.9(8)
C12 Fe1 C10 C11 38.2(8)
C15 Fe1 C10 C9 116.9(8)
C11 Fe1 C10 C9 -119.5(11)
C16 Fe1 C10 C9 157.7(7)
C14 Fe1 C10 C9 77.2(8)
C17 Fe1 C10 C9 -174.4(11)
C18 Fe1 C10 C9 53.8(18)
C13 Fe1 C10 C9 -37.5(7)
C12 Fe1 C10 C9 -81.3(8)
C1 N1 C2 C3 76.6(13)
C8 N1 C2 C3 -106.1(11)
C7 C3 C2 N1 21.9(15)
C4 C3 C2 N1 -161.4(10)
C6 N2 C5 C4 1.7(18)
C1 N1 C8 C9 -99.5(12)
C2 N1 C8 C9 83.2(12)
C13 C9 C8 N1 99.9(12)
C10 C9 C8 N1 -82.4(14)
Fe1 C9 C8 N1 -170.7(7)
C9 Fe1 C18 C14 72.1(9)
C15 Fe1 C18 C14 -37.5(8)
C10 Fe1 C18 C14 31.2(19)
C11 Fe1 C18 C14 -160.7(13)
C16 Fe1 C18 C14 -81.3(8)
C17 Fe1 C18 C14 -119.0(11)
C13 Fe1 C18 C14 115.1(8)
C12 Fe1 C18 C14 158.6(8)
C9 Fe1 C18 C17 -168.9(7)
C15 Fe1 C18 C17 81.6(9)
C10 Fe1 C18 C17 150.2(14)
C11 Fe1 C18 C17 -41.7(18)
C16 Fe1 C18 C17 37.8(8)
C14 Fe1 C18 C17 119.0(11)
C13 Fe1 C18 C17 -125.8(8)
C12 Fe1 C18 C17 -82.4(9)
C10 C9 C13 C12 -1.0(12)
C8 C9 C13 C12 177.1(10)
Fe1 C9 C13 C12 58.9(8)
C10 C9 C13 Fe1 -59.9(7)
C8 C9 C13 Fe1 118.2(10)
C11 C12 C13 C9 -0.2(12)
Fe1 C12 C13 C9 -57.7(7)
C11 C12 C13 Fe1 57.5(8)
C15 Fe1 C13 C9 -38.6(15)
C10 Fe1 C13 C9 38.2(7)
C11 Fe1 C13 C9 82.3(7)
C16 Fe1 C13 C9 157.2(18)
C14 Fe1 C13 C9 -77.6(8)
C17 Fe1 C13 C9 -164.4(7)
C18 Fe1 C13 C9 -121.2(7)
C12 Fe1 C13 C9 119.8(10)
C9 Fe1 C13 C12 -119.8(10)
C15 Fe1 C13 C12 -158.4(11)
C10 Fe1 C13 C12 -81.5(8)
C11 Fe1 C13 C12 -37.5(7)
C16 Fe1 C13 C12 37(2)
C14 Fe1 C13 C12 162.6(7)
C17 Fe1 C13 C12 75.8(9)
C18 Fe1 C13 C12 119.0(8)
C14 C18 C17 C16 -0.6(13)
Fe1 C18 C17 C16 -59.7(8)
C14 C18 C17 Fe1 59.1(8)
C9 Fe1 C17 C16 154.1(17)
C15 Fe1 C17 C16 36.9(8)
C10 Fe1 C17 C16 -39.9(15)
C11 Fe1 C17 C16 -78.6(9)
C14 Fe1 C17 C16 80.7(9)
C18 Fe1 C17 C16 118.3(11)
C13 Fe1 C17 C16 -165.2(8)
C12 Fe1 C17 C16 -122.9(9)
C9 Fe1 C17 C18 36(2)
C15 Fe1 C17 C18 -81.4(8)
C10 Fe1 C17 C18 -158.2(11)
C11 Fe1 C17 C18 163.1(8)
C16 Fe1 C17 C18 -118.3(11)
C14 Fe1 C17 C18 -37.6(7)
C13 Fe1 C17 C18 76.5(9)
C12 Fe1 C17 C18 118.8(8)
C5 N2 C6 C7 -2.5(18)
C3 C7 C6 N2 2.1(18)
N2 C5 C4 C3 0(2)
C7 C3 C4 C5 -0.2(17)
C2 C3 C4 C5 -177.0(11)
C9 Fe1 C15 C16 159.1(8)
C10 Fe1 C15 C16 117.3(8)
C11 Fe1 C15 C16 77.2(9)
C14 Fe1 C15 C16 -118.3(11)
C17 Fe1 C15 C16 -36.6(8)
C18 Fe1 C15 C16 -81.1(8)
C13 Fe1 C15 C16 -173.6(11)
C12 Fe1 C15 C16 54.0(19)
C9 Fe1 C15 C14 -82.6(8)
C10 Fe1 C15 C14 -124.4(8)
C11 Fe1 C15 C14 -164.4(7)
C16 Fe1 C15 C14 118.3(11)
C17 Fe1 C15 C14 81.8(8)
C18 Fe1 C15 C14 37.3(7)
C13 Fe1 C15 C14 -55.3(15)
C12 Fe1 C15 C14 172.3(14)
C16 C15 C14 C18 1.6(14)
Fe1 C15 C14 C18 -59.2(8)
C16 C15 C14 Fe1 60.8(9)
C17 C18 C14 C15 -0.6(13)
Fe1 C18 C14 C15 58.4(9)
C17 C18 C14 Fe1 -59.0(8)
C9 Fe1 C14 C15 114.0(8)
C10 Fe1 C14 C15 71.8(9)
C11 Fe1 C14 C15 39.8(18)
C16 Fe1 C14 C15 -38.1(8)
C17 Fe1 C14 C15 -81.5(9)
C18 Fe1 C14 C15 -119.8(11)
C13 Fe1 C14 C15 155.4(8)
C12 Fe1 C14 C15 -173.4(12)
C9 Fe1 C14 C18 -126.2(7)
C15 Fe1 C14 C18 119.8(11)
C10 Fe1 C14 C18 -168.4(7)
C11 Fe1 C14 C18 159.6(13)
C16 Fe1 C14 C18 81.7(8)
C17 Fe1 C14 C18 38.3(8)
C13 Fe1 C14 C18 -84.8(8)
C12 Fe1 C14 C18 -53.6(17)
C18 C17 C16 C15 1.7(14)
Fe1 C17 C16 C15 -58.0(9)
C18 C17 C16 Fe1 59.6(8)
C14 C15 C16 C17 -2.0(15)
Fe1 C15 C16 C17 58.7(9)
C14 C15 C16 Fe1 -60.8(9)
C9 Fe1 C16 C17 -165.0(10)
C15 Fe1 C16 C17 -120.8(12)
C10 Fe1 C16 C17 161.4(8)
C11 Fe1 C16 C17 118.7(8)
C14 Fe1 C16 C17 -82.6(8)
C18 Fe1 C16 C17 -38.7(8)
C13 Fe1 C16 C17 49(2)
C12 Fe1 C16 C17 78.3(10)
C9 Fe1 C16 C15 -44.2(15)
C10 Fe1 C16 C15 -77.8(9)
C11 Fe1 C16 C15 -120.5(8)
C14 Fe1 C16 C15 38.3(8)
C17 Fe1 C16 C15 120.8(12)
C18 Fe1 C16 C15 82.1(9)
C13 Fe1 C16 C15 169.6(17)
C12 Fe1 C16 C15 -160.9(8)
C9 C10 C11 C12 -2.1(13)
Fe1 C10 C11 C12 -60.6(8)
C9 C10 C11 Fe1 58.5(8)
C13 C12 C11 C10 1.4(13)
Fe1 C12 C11 C10 59.6(8)
C13 C12 C11 Fe1 -58.2(8)
C9 Fe1 C11 C10 -38.0(7)
C15 Fe1 C11 C10 72.6(9)
C16 Fe1 C11 C10 114.0(8)
C14 Fe1 C11 C10 43.1(18)
C17 Fe1 C11 C10 155.2(8)
C18 Fe1 C11 C10 -174.1(12)
C13 Fe1 C11 C10 -81.5(8)
C12 Fe1 C11 C10 -118.6(11)
C9 Fe1 C11 C12 80.7(8)
C15 Fe1 C11 C12 -168.7(8)
C10 Fe1 C11 C12 118.6(11)
C16 Fe1 C11 C12 -127.4(8)
C14 Fe1 C11 C12 161.8(13)
C17 Fe1 C11 C12 -86.1(9)
C18 Fe1 C11 C12 -55.4(17)
C13 Fe1 C11 C12 37.1(7)
